data_1553647
loop_
_publ_author_name
'Thorarinsdottir, Agnes E.'
'Gaudette, Alexandra I.'
'Harris, T. David'

_publ_section_title
;
 Spin-crossover and high-spin iron(ii) complexes as chemical shift
 <sup>19</sup>F magnetic resonance thermometers.
;
_journal_issue 3
_journal_name_full 'Chemical science'
_journal_page_first 2448
_journal_page_last 2456
_journal_paper_doi 10.1039/c6sc04287b
_journal_volume 8
_journal_year 2017
_chemical_absolute_configuration unk
_chemical_formula_moiety 'C27 H33 F3 N6 Zn1, 2(B1 F4)'
_chemical_formula_sum 'C27 H33 B2 F11 N6 Zn'
_chemical_formula_weight 737.58
_space_group_crystal_system cubic
_space_group_IT_number 219
_space_group_name_Hall 'F -4a 2 3'
_space_group_name_H-M_alt 'F -4 3 c'
_atom_sites_solution_hydrogens geom
_atom_sites_solution_primary direct
_audit_creation_date 2016-08-01
_audit_creation_method
;
Olex2 1.2
(compiled 2016.02.19 svn.r3266 for OlexSys, GUI svn.r5155)
;
_audit_update_record
;
2016-09-20 deposited with the CCDC.
2017-01-06 downloaded from the CCDC.
;
_cell_angle_alpha 90
_cell_angle_beta 90
_cell_angle_gamma 90
_cell_formula_units_Z 32
_cell_length_a 29.2820(8)
_cell_length_b 29.2820(8)
_cell_length_c 29.2820(8)
_cell_measurement_reflns_used 9446
_cell_measurement_temperature 100
_cell_measurement_theta_max 33.13
_cell_measurement_theta_min 3.11
_cell_volume 25107.4(12)
_computing_cell_refinement 'SAINT V8.34A (Bruker, 2013)'
_computing_data_collection 'APEX2 V2014.11-0 (Bruker, 2014)'
_computing_data_reduction 'Bruker SAINT'
_computing_molecular_graphics 'Olex2 (Dolomanov et al., 2009)'
_computing_publication_material 'Olex2 (Dolomanov et al., 2009)'
_computing_structure_refinement 'XL (Sheldrick, 2008)'
_computing_structure_solution 'XS (Sheldrick, 2008)'
_diffrn_ambient_temperature 100.08
_diffrn_detector_area_resol_mean 8
_diffrn_measured_fraction_theta_full 0.996
_diffrn_measured_fraction_theta_max 0.998
_diffrn_measurement_device_type 'Bruker Kappa APEX CCD area detector'
_diffrn_measurement_method '\w and \f scans'
_diffrn_radiation_monochromator graphite
_diffrn_radiation_type MoK\a
_diffrn_radiation_wavelength 0.71073
_diffrn_reflns_av_R_equivalents 0.0396
_diffrn_reflns_av_unetI/netI 0.0123
_diffrn_reflns_Laue_measured_fraction_full 0.996
_diffrn_reflns_Laue_measured_fraction_max 0.998
_diffrn_reflns_limit_h_max 45
_diffrn_reflns_limit_h_min -44
_diffrn_reflns_limit_k_max 43
_diffrn_reflns_limit_k_min -44
_diffrn_reflns_limit_l_max 45
_diffrn_reflns_limit_l_min -45
_diffrn_reflns_number 274422
_diffrn_reflns_point_group_measured_fraction_full 0.996
_diffrn_reflns_point_group_measured_fraction_max 0.998
_diffrn_reflns_theta_full 26.000
_diffrn_reflns_theta_max 33.202
_diffrn_reflns_theta_min 2.409
_diffrn_source 'sealed tube'
_diffrn_standards_number 0
_exptl_absorpt_coefficient_mu 0.878
_exptl_absorpt_correction_T_max 0.7465
_exptl_absorpt_correction_T_min 0.6716
_exptl_absorpt_correction_type multi-scan
_exptl_absorpt_process_details
;
SADABS-2014/5 (Bruker,2014/5) was used for absorption correction.
wR2(int) was 0.1597 before and 0.0600 after correction.
The Ratio of minimum to maximum transmission is 0.8997.
The \l/2 correction factor is Not present.
;
_exptl_crystal_colour colorless
_exptl_crystal_colour_primary colourless
_exptl_crystal_density_diffrn 1.561
_exptl_crystal_description block
_exptl_crystal_F_000 12032
_exptl_crystal_recrystallization_method
'Single crystals (colorless blocks) were grown by vapor diffusion of diethyl ether into a concentrated light-orange colored methanol/acetonitrle (1:1) solution of the complex'
_exptl_crystal_size_max 0.971
_exptl_crystal_size_mid 0.282
_exptl_crystal_size_min 0.14
_refine_diff_density_max 0.467
_refine_diff_density_min -0.376
_refine_diff_density_rms 0.073
_refine_ls_abs_structure_details
;
 Flack x determined using 1757 quotients [(I+)-(I-)]/[(I+)+(I-)]
 (Parsons, Flack and Wagner, Acta Cryst. B69 (2013) 249-259).
;
_refine_ls_abs_structure_Flack 0.004(4)
_refine_ls_extinction_method none
_refine_ls_goodness_of_fit_ref 1.073
_refine_ls_hydrogen_treatment constr
_refine_ls_matrix_type full
_refine_ls_number_parameters 149
_refine_ls_number_reflns 4026
_refine_ls_number_restraints 0
_refine_ls_restrained_S_all 1.073
_refine_ls_R_factor_all 0.0382
_refine_ls_R_factor_gt 0.0355
_refine_ls_shift/su_max 0.001
_refine_ls_shift/su_mean 0.000
_refine_ls_structure_factor_coef Fsqd
_refine_ls_weighting_details 'w=1/[\s^2^(Fo^2^)+(0.0626P)^2^+40.8286P] where P=(Fo^2^+2Fc^2^)/3'
_refine_ls_weighting_scheme calc
_refine_ls_wR_factor_gt 0.1002
_refine_ls_wR_factor_ref 0.1030
_reflns_Friedel_coverage 0.896
_reflns_Friedel_fraction_full 0.995
_reflns_Friedel_fraction_max 0.997
_reflns_number_gt 3793
_reflns_number_total 4026
_reflns_threshold_expression 'I > 2\s(I)'
_cod_data_source_file c6sc04287b2.cif
_cod_data_source_block aet17_cubit_unitcell
_cod_original_cell_volume 25107(2)
_cod_original_sg_symbol_Hall 'F -4c 2 3'
_cod_database_code 1553647
_shelx_space_group_comment
;
The symmetry employed for this shelxl refinement is uniquely defined
by the following loop, which should always be used as a source of
symmetry information in preference to the above space-group names.
They are only intended as comments.
;
_shelx_estimated_absorpt_t_max 0.887
_shelx_estimated_absorpt_t_min 0.483
_olex2_refinement_description
;
1. Fixed Uiso
 At 1.2 times of:
  All C(H) groups, All C(H,H) groups
 At 1.5 times of:
  All C(H,H,H) groups
2. Others
 Fixed Sof: F3(0.33333)
3.a Secondary CH2 refined with riding coordinates:
 C1(H1A,H1B), C2(H2A,H2B), C3(H3A,H3B)
3.b Aromatic/amide H refined with riding coordinates:
 C6(H6), C7(H7)
3.c Idealised Me refined as rotating group:
 C9(H9A,H9B,H9C)
;
_shelx_shelxl_version_number 2014/7
_olex2_date_sample_completion 2016-07-23
_olex2_date_sample_data_collection 2016-07-22
_olex2_date_sample_submission 2016-07-22
_olex2_exptl_crystal_mounting_method 'Crystal was mounted in Paratone-N oil'
_olex2_submission_original_sample_id aet17
_olex2_submission_special_instructions 'No special instructions were received'

loop_
_space_group_symop_operation_xyz
'x, y, z'
'y, -x, -z+1/2'
'-x, -y, z'
'-y, x, -z+1/2'
'-x, z, -y+1/2'
'x, -y, -z'
'-x, -z, y+1/2'
'-z, -y, x+1/2'
'-x, y, -z'
'z, -y, -x+1/2'
'z, x, y'
'y, z, x'
'-y, -z, x'
'z, -x, -y'
'-y, z, -x'
'-z, -x, y'
'-z, x, -y'
'y, -z, -x'
'-y, -x, z+1/2'
'y, x, z+1/2'
'x, -z, -y+1/2'
'x, z, y+1/2'
'-z, y, -x+1/2'
'z, y, x+1/2'
'x, y+1/2, z+1/2'
'y, -x+1/2, -z+1'
'-x, -y+1/2, z+1/2'
'-y, x+1/2, -z+1'
'-x, z+1/2, -y+1'
'x, -y+1/2, -z+1/2'
'-x, -z+1/2, y+1'
'-z, -y+1/2, x+1'
'-x, y+1/2, -z+1/2'
'z, -y+1/2, -x+1'
'z, x+1/2, y+1/2'
'y, z+1/2, x+1/2'
'-y, -z+1/2, x+1/2'
'z, -x+1/2, -y+1/2'
'-y, z+1/2, -x+1/2'
'-z, -x+1/2, y+1/2'
'-z, x+1/2, -y+1/2'
'y, -z+1/2, -x+1/2'
'-y, -x+1/2, z+1'
'y, x+1/2, z+1'
'x, -z+1/2, -y+1'
'x, z+1/2, y+1'
'-z, y+1/2, -x+1'
'z, y+1/2, x+1'
'x+1/2, y, z+1/2'
'y+1/2, -x, -z+1'
'-x+1/2, -y, z+1/2'
'-y+1/2, x, -z+1'
'-x+1/2, z, -y+1'
'x+1/2, -y, -z+1/2'
'-x+1/2, -z, y+1'
'-z+1/2, -y, x+1'
'-x+1/2, y, -z+1/2'
'z+1/2, -y, -x+1'
'z+1/2, x, y+1/2'
'y+1/2, z, x+1/2'
'-y+1/2, -z, x+1/2'
'z+1/2, -x, -y+1/2'
'-y+1/2, z, -x+1/2'
'-z+1/2, -x, y+1/2'
'-z+1/2, x, -y+1/2'
'y+1/2, -z, -x+1/2'
'-y+1/2, -x, z+1'
'y+1/2, x, z+1'
'x+1/2, -z, -y+1'
'x+1/2, z, y+1'
'-z+1/2, y, -x+1'
'z+1/2, y, x+1'
'x+1/2, y+1/2, z'
'y+1/2, -x+1/2, -z+1/2'
'-x+1/2, -y+1/2, z'
'-y+1/2, x+1/2, -z+1/2'
'-x+1/2, z+1/2, -y+1/2'
'x+1/2, -y+1/2, -z'
'-x+1/2, -z+1/2, y+1/2'
'-z+1/2, -y+1/2, x+1/2'
'-x+1/2, y+1/2, -z'
'z+1/2, -y+1/2, -x+1/2'
'z+1/2, x+1/2, y'
'y+1/2, z+1/2, x'
'-y+1/2, -z+1/2, x'
'z+1/2, -x+1/2, -y'
'-y+1/2, z+1/2, -x'
'-z+1/2, -x+1/2, y'
'-z+1/2, x+1/2, -y'
'y+1/2, -z+1/2, -x'
'-y+1/2, -x+1/2, z+1/2'
'y+1/2, x+1/2, z+1/2'
'x+1/2, -z+1/2, -y+1/2'
'x+1/2, z+1/2, y+1/2'
'-z+1/2, y+1/2, -x+1/2'
'z+1/2, y+1/2, x+1/2'

loop_
_atom_site_label
_atom_site_type_symbol
_atom_site_fract_x
_atom_site_fract_y
_atom_site_fract_z
_atom_site_U_iso_or_equiv
_atom_site_adp_type
_atom_site_occupancy
_atom_site_site_symmetry_order
_atom_site_calc_flag
_atom_site_refinement_flags_posn
_atom_site_refinement_flags_adp
_atom_site_refinement_flags_occupancy
Zn1 Zn 0.37926(2) 0.62074(2) 0.37926(2) 0.01856(10) Uani 1 3 d S T P
F1 F 0.25014(5) 0.49635(5) 0.36930(7) 0.0316(3) Uani 1 1 d . . .
N1 N 0.36879(6) 0.69566(6) 0.37609(6) 0.0206(3) Uani 1 1 d . . .
N2 N 0.36110(6) 0.54760(6) 0.37805(7) 0.0223(3) Uani 1 1 d . . .
C1 C 0.39138(8) 0.71026(7) 0.33349(7) 0.0232(4) Uani 1 1 d . . .
H1A H 0.4249 0.7077 0.3371 0.028 Uiso 1 1 calc R . .
H1B H 0.3840 0.7427 0.3273 0.028 Uiso 1 1 calc R . .
C2 C 0.37590(8) 0.68099(7) 0.29325(7) 0.0237(4) Uani 1 1 d . . .
H2A H 0.3447 0.6902 0.2842 0.028 Uiso 1 1 calc R . .
H2B H 0.3964 0.6866 0.2669 0.028 Uiso 1 1 calc R . .
C3 C 0.28636(7) 0.58295(7) 0.39109(8) 0.0239(4) Uani 1 1 d . . .
H3A H 0.2544 0.5777 0.3813 0.029 Uiso 1 1 calc R . .
H3B H 0.2866 0.5872 0.4246 0.029 Uiso 1 1 calc R . .
C4 C 0.31523(7) 0.54231(7) 0.37857(7) 0.0211(3) Uani 1 1 d . . .
C5 C 0.29604(7) 0.50014(7) 0.36954(8) 0.0249(4) Uani 1 1 d . . .
C6 C 0.32270(9) 0.46262(8) 0.36020(9) 0.0307(5) Uani 1 1 d . . .
H6 H 0.3094 0.4339 0.3533 0.037 Uiso 1 1 calc R . .
C7 C 0.36930(9) 0.46811(8) 0.36124(8) 0.0288(4) Uani 1 1 d . . .
H7 H 0.3887 0.4428 0.3556 0.035 Uiso 1 1 calc R . .
C8 C 0.38819(8) 0.51100(8) 0.37066(8) 0.0239(4) Uani 1 1 d . . .
C9 C 0.43902(8) 0.51583(8) 0.37336(11) 0.0329(5) Uani 1 1 d . . .
H9A H 0.4509 0.5258 0.3437 0.049 Uiso 1 1 calc GR . .
H9B H 0.4526 0.4863 0.3814 0.049 Uiso 1 1 calc GR . .
H9C H 0.4468 0.5385 0.3967 0.049 Uiso 1 1 calc GR . .
F2 F 0.35134(6) 0.37280(6) 0.31040(6) 0.0366(3) Uani 1 1 d . . .
F3 F 0.3059(4) 0.3051(6) 0.3142(6) 0.064(4) Uani 0.3333 1 d . . .
B1 B 0.33542(10) 0.33542(10) 0.33542(10) 0.0260(8) Uani 1 3 d S T P
F4 F 0.47301(13) 0.52699(13) 0.52699(13) 0.091(2) Uani 1 3 d S T P
B2 B 0.5000 0.5000 0.5000 0.039(3) Uani 1 12 d S T P
F5 F 0.51929(17) 0.46723(9) 0.72264(11) 0.0809(11) Uani 1 1 d . . .
B3 B 0.5000 0.5000 0.7500 0.044(2) Uani 1 4 d S T P

loop_
_atom_site_aniso_label
_atom_site_aniso_U_11
_atom_site_aniso_U_22
_atom_site_aniso_U_33
_atom_site_aniso_U_23
_atom_site_aniso_U_13
_atom_site_aniso_U_12
Zn1 0.01856(10) 0.01856(10) 0.01856(10) -0.00527(8) 0.00527(8) -0.00527(8)
F1 0.0240(6) 0.0249(6) 0.0460(10) -0.0032(6) -0.0028(6) -0.0093(5)
N1 0.0240(7) 0.0185(6) 0.0193(7) -0.0042(5) 0.0055(6) -0.0060(5)
N2 0.0224(7) 0.0203(7) 0.0244(8) -0.0061(6) 0.0038(6) -0.0033(5)
C1 0.0279(9) 0.0217(8) 0.0199(8) -0.0030(6) 0.0059(7) -0.0085(7)
C2 0.0264(9) 0.0252(8) 0.0195(8) -0.0026(6) 0.0035(7) -0.0059(7)
C3 0.0215(8) 0.0194(8) 0.0308(10) -0.0040(7) 0.0104(7) -0.0043(6)
C4 0.0230(8) 0.0188(7) 0.0214(8) -0.0030(6) 0.0037(7) -0.0055(6)
C5 0.0236(9) 0.0214(8) 0.0297(10) -0.0030(7) -0.0005(7) -0.0061(6)
C6 0.0329(11) 0.0187(9) 0.0405(12) -0.0057(8) -0.0054(9) -0.0035(8)
C7 0.0335(10) 0.0196(8) 0.0333(10) -0.0048(7) -0.0019(9) -0.0003(8)
C8 0.0239(8) 0.0219(8) 0.0261(9) -0.0045(7) 0.0038(7) -0.0009(6)
C9 0.0242(9) 0.0289(10) 0.0457(14) -0.0062(10) 0.0043(9) 0.0000(7)
F2 0.0465(9) 0.0350(8) 0.0283(7) 0.0076(6) 0.0076(6) 0.0075(7)
F3 0.031(6) 0.045(8) 0.118(12) -0.045(8) -0.013(8) 0.002(4)
B1 0.0260(8) 0.0260(8) 0.0260(8) -0.0014(8) -0.0014(8) -0.0014(8)
F4 0.091(2) 0.091(2) 0.091(2) -0.0175(18) 0.0175(18) 0.0175(18)
B2 0.039(3) 0.039(3) 0.039(3) 0.000 0.000 0.000
F5 0.142(3) 0.0335(11) 0.0673(16) -0.0020(10) 0.035(2) 0.0113(14)
B3 0.053(3) 0.053(3) 0.025(3) 0.000 0.000 0.000

loop_
_atom_type_symbol
_atom_type_description
_atom_type_scat_dispersion_real
_atom_type_scat_dispersion_imag
_atom_type_scat_source
C C 0.0033 0.0016 'International Tables Vol C Tables 4.2.6.8 and 6.1.1.4'
H H 0.0000 0.0000 'International Tables Vol C Tables 4.2.6.8 and 6.1.1.4'
B B 0.0013 0.0007 'International Tables Vol C Tables 4.2.6.8 and 6.1.1.4'
N N 0.0061 0.0033 'International Tables Vol C Tables 4.2.6.8 and 6.1.1.4'
F F 0.0171 0.0103 'International Tables Vol C Tables 4.2.6.8 and 6.1.1.4'
Zn Zn 0.2839 1.4301 'International Tables Vol C Tables 4.2.6.8 and 6.1.1.4'

loop_
_geom_angle_atom_site_label_1
_geom_angle_atom_site_label_2
_geom_angle_atom_site_label_3
_geom_angle
_geom_angle_site_symmetry_1
_geom_angle_site_symmetry_3
N1 Zn1 N1 79.39(7) 13_665 14_566
N1 Zn1 N1 79.39(7) . 13_665
N1 Zn1 N1 79.39(7) . 14_566
N2 Zn1 N1 78.46(7) 13_665 14_566
N2 Zn1 N1 96.21(7) . 14_566
N2 Zn1 N1 157.85(7) . .
N2 Zn1 N1 96.22(7) 13_665 .
N2 Zn1 N1 78.46(7) . 13_665
N2 Zn1 N1 96.22(7) 14_566 13_665
N2 Zn1 N1 157.85(7) 14_566 14_566
N2 Zn1 N1 78.46(7) 14_566 .
N2 Zn1 N1 157.85(7) 13_665 13_665
N2 Zn1 N2 104.21(6) 14_566 13_665
N2 Zn1 N2 104.21(6) . 13_665
N2 Zn1 N2 104.21(6) . 14_566
C1 N1 Zn1 105.08(12) . .
C1 N1 C2 111.81(18) . 13_665
C2 N1 Zn1 110.51(12) 13_665 .
C3 N1 Zn1 105.06(14) 14_566 .
C3 N1 C1 112.86(16) 14_566 .
C3 N1 C2 111.12(16) 14_566 13_665
C4 N2 Zn1 110.50(14) . .
C8 N2 Zn1 129.13(15) . .
C8 N2 C4 119.63(18) . .
N1 C1 H1A 109.5 . .
N1 C1 H1B 109.5 . .
N1 C1 C2 110.91(16) . .
H1A C1 H1B 108.0 . .
C2 C1 H1A 109.5 . .
C2 C1 H1B 109.5 . .
N1 C2 C1 112.29(17) 14_566 .
N1 C2 H2A 109.1 14_566 .
N1 C2 H2B 109.1 14_566 .
C1 C2 H2A 109.1 . .
C1 C2 H2B 109.1 . .
H2A C2 H2B 107.9 . .
N1 C3 H3A 109.7 13_665 .
N1 C3 H3B 109.7 13_665 .
N1 C3 C4 109.70(16) 13_665 .
H3A C3 H3B 108.2 . .
C4 C3 H3A 109.7 . .
C4 C3 H3B 109.7 . .
N2 C4 C3 118.05(17) . .
N2 C4 C5 120.26(19) . .
C5 C4 C3 121.64(18) . .
F1 C5 C4 118.67(19) . .
F1 C5 C6 119.92(18) . .
C6 C5 C4 121.4(2) . .
C5 C6 H6 121.1 . .
C7 C6 C5 117.8(2) . .
C7 C6 H6 121.1 . .
C6 C7 H7 119.9 . .
C6 C7 C8 120.1(2) . .
C8 C7 H7 119.9 . .
N2 C8 C7 120.8(2) . .
N2 C8 C9 120.0(2) . .
C7 C8 C9 119.2(2) . .
C8 C9 H9A 109.5 . .
C8 C9 H9B 109.5 . .
C8 C9 H9C 109.5 . .
H9A C9 H9B 109.5 . .
H9A C9 H9C 109.5 . .
H9B C9 H9C 109.5 . .
F3 F3 F3 59.98(3) 12 11
F3 F3 B1 82.5(7) 12 .
F3 F3 B1 82.5(7) 11 .
F2 B1 F2 108.9(2) . 12
F2 B1 F2 108.9(2) 11 12
F2 B1 F2 108.9(2) . 11
F3 B1 F2 103.8(7) 12 .
F3 B1 F2 107.5(8) 12 11
F3 B1 F2 118.4(9) 11 11
F3 B1 F2 103.8(7) . 11
F3 B1 F2 107.5(8) 11 .
F3 B1 F2 103.8(7) 11 12
F3 B1 F2 107.5(8) . 12
F3 B1 F2 118.4(9) . .
F3 B1 F2 118.4(9) 12 12
F3 B1 F3 15.0(14) 12 11
F3 B1 F3 15.0(14) 12 .
F3 B1 F3 15.0(14) 11 .
F4 B2 F4 109.471(3) 9_656 3_665
F4 B2 F4 109.471(3) . 9_656
F4 B2 F4 109.471(1) 6_566 9_656
F4 B2 F4 109.5 6_566 3_665
F4 B2 F4 109.471(1) . 3_665
F4 B2 F4 109.5 . 6_566
F5 B3 F5 108.5(3) 4_656 2_566
F5 B3 F5 108.5(3) 3_665 .
F5 B3 F5 109.95(14) 4_656 3_665
F5 B3 F5 109.95(14) 2_566 .
F5 B3 F5 109.95(15) 2_566 3_665
F5 B3 F5 109.95(15) 4_656 .

loop_
_geom_bond_atom_site_label_1
_geom_bond_atom_site_label_2
_geom_bond_distance
_geom_bond_site_symmetry_2
Zn1 N1 2.2172(17) .
Zn1 N1 2.2173(17) 14_566
Zn1 N1 2.2173(17) 13_665
Zn1 N2 2.2071(18) .
Zn1 N2 2.2071(18) 13_665
Zn1 N2 2.2071(18) 14_566
F1 C5 1.349(2) .
N1 C1 1.475(3) .
N1 C2 1.493(3) 13_665
N1 C3 1.464(3) 14_566
N2 C4 1.352(3) .
N2 C8 1.351(3) .
C1 H1A 0.9900 .
C1 H1B 0.9900 .
C1 C2 1.526(3) .
C2 N1 1.493(3) 14_566
C2 H2A 0.9900 .
C2 H2B 0.9900 .
C3 N1 1.464(3) 13_665
C3 H3A 0.9900 .
C3 H3B 0.9900 .
C3 C4 1.505(3) .
C4 C5 1.382(3) .
C5 C6 1.375(3) .
C6 H6 0.9500 .
C6 C7 1.374(4) .
C7 H7 0.9500 .
C7 C8 1.400(3) .
C8 C9 1.497(3) .
C9 H9A 0.9800 .
C9 H9B 0.9800 .
C9 H9C 0.9800 .
F2 B1 1.397(2) .
F3 F3 0.36(3) 12
F3 F3 0.36(3) 11
F3 B1 1.386(7) .
B1 F2 1.397(2) 11
B1 F2 1.397(2) 12
B1 F3 1.386(7) 12
B1 F3 1.386(7) 11
F4 B2 1.369(7) .
B2 F4 1.369(7) 6_566
B2 F4 1.369(7) 3_665
B2 F4 1.369(7) 9_656
F5 B3 1.372(3) .
B3 F5 1.372(3) 3_665
B3 F5 1.372(3) 4_656
B3 F5 1.372(3) 2_566

loop_
_geom_torsion_atom_site_label_1
_geom_torsion_atom_site_label_2
_geom_torsion_atom_site_label_3
_geom_torsion_atom_site_label_4
_geom_torsion
_geom_torsion_site_symmetry_1
_geom_torsion_site_symmetry_4
Zn1 N1 C1 C2 50.4(2) . .
Zn1 N2 C4 C3 -14.4(2) . .
Zn1 N2 C4 C5 168.04(17) . .
Zn1 N2 C8 C7 -165.83(18) . .
Zn1 N2 C8 C9 15.3(3) . .
F1 C5 C6 C7 -179.5(2) . .
N1 C1 C2 N1 -46.0(3) . 14_566
N1 C3 C4 N2 42.3(3) 13_665 .
N1 C3 C4 C5 -140.2(2) 13_665 .
N2 C4 C5 F1 -178.5(2) . .
N2 C4 C5 C6 0.5(4) . .
C2 N1 C1 C2 -69.5(2) 13_665 .
C3 N1 C1 C2 164.3(2) 14_566 .
C3 C4 C5 F1 4.1(3) . .
C3 C4 C5 C6 -176.9(2) . .
C4 N2 C8 C7 3.2(3) . .
C4 N2 C8 C9 -175.6(2) . .
C4 C5 C6 C7 1.6(4) . .
C5 C6 C7 C8 -1.3(4) . .
C6 C7 C8 N2 -1.1(4) . .
C6 C7 C8 C9 177.7(2) . .
C8 N2 C4 C3 174.6(2) . .
C8 N2 C4 C5 -2.9(3) . .
F3 F3 B1 F2 -138(5) 12 12
F3 F3 B1 F2 -15(5) 12 .
F3 F3 B1 F2 167(5) 11 11
F3 F3 B1 F2 46(5) 11 .
F3 F3 B1 F2 106(5) 12 11
F3 F3 B1 F2 -78(5) 11 12
F3 F3 B1 F3 60.55(10) 11 12
F3 F3 B1 F3 -60.55(9) 12 11

loop_
_smtbx_masks_void_nr
_smtbx_masks_void_average_x
_smtbx_masks_void_average_y
_smtbx_masks_void_average_z
_smtbx_masks_void_volume
_smtbx_masks_void_count_electrons
1 0.000 0.250 0.250 64.6 20.3
2 0.000 0.250 0.750 64.6 20.3
3 0.000 0.750 0.250 64.6 20.3
4 0.000 0.750 0.750 64.6 20.3
5 0.250 0.000 0.250 64.6 20.3
6 0.250 0.250 1.000 64.6 20.3
7 0.250 0.250 0.500 64.6 20.3
8 0.250 0.500 0.250 64.6 20.3
9 0.250 0.500 0.750 64.6 20.3
10 0.250 0.750 0.500 64.6 20.3
11 0.250 0.750 0.000 64.6 20.3
12 0.250 1.000 0.750 64.6 20.3
13 0.250 0.250 0.250 32.4 9.7
14 0.250 0.250 0.750 32.4 9.7
15 0.250 0.750 0.250 32.4 9.7
16 0.250 0.750 0.750 32.4 9.7
17 0.500 0.250 0.250 64.6 20.3
18 0.500 0.250 0.750 64.6 20.3
19 0.500 0.750 0.750 64.6 20.3
20 0.500 0.750 0.250 64.6 20.3
21 0.750 0.000 0.750 64.6 20.3
22 0.750 0.250 0.500 64.6 20.3
23 0.750 0.250 0.000 64.6 20.3
24 0.750 0.500 0.750 64.6 20.3
25 0.750 0.500 0.250 64.6 20.3
26 0.750 0.750 1.000 64.6 20.3
27 0.750 0.750 0.500 64.6 20.3
28 0.750 1.000 0.250 64.6 20.3
29 0.750 0.250 0.250 32.4 9.7
30 0.750 0.250 0.750 32.4 9.7
31 0.750 0.750 0.250 32.4 9.7
32 0.750 0.750 0.750 32.4 9.7
